data_4122670
loop_
_publ_author_name
'Erdmann, Hannes'
'An, Feng'
'Mayer, Peter'
'Ofial, Armin R.'
'Lakhdar, Sami'
'Mayr, Herbert'

_publ_section_title
;
 Structures and Reactivities of 2-Trityl- and
 2-(Triphenylsilyl)pyrrolidine-Derived Enamines: Evidence for Negative
 Hyperconjugation with the Trityl Group.
;
_journal_issue 40
_journal_name_full 'Journal of the American Chemical Society'
_journal_page_first 14263
_journal_paper_doi 10.1021/ja508065e
_journal_volume 136
_journal_year 2014
_chemical_formula_moiety 'C27 H30 N O2, B F4'
_chemical_formula_sum 'C27 H30 B F4 N O2'
_chemical_formula_weight 487.337
_space_group_IT_number 14
_symmetry_cell_setting monoclinic
_symmetry_Int_Tables_number 14
_symmetry_space_group_name_Hall '-P 2yn'
_symmetry_space_group_name_H-M 'P 1 21/n 1'
_atom_sites_solution_hydrogens geom
_atom_sites_solution_primary direct
_atom_sites_solution_secondary difmap
_audit_block_code C27H30NO2_BF4_rv369_mayr
_audit_creation_method 'form98_non/compatible with shelxl97-2'
_audit_update_record 07-Oct-13
_cell_angle_alpha 90.00
_cell_angle_beta 100.629(2)
_cell_angle_gamma 90.00
_cell_formula_units_Z 4
_cell_length_a 9.1164(6)
_cell_length_b 27.1275(16)
_cell_length_c 9.9782(6)
_cell_measurement_reflns_used 116
_cell_measurement_temperature 100(2)
_cell_measurement_theta_max 27.8579
_cell_measurement_theta_min 3.1948
_cell_volume 2425.3(3)
_computing_cell_refinement 'APEX2 v2012.4-3 (Bruker AXS)'
_computing_data_collection 'Bruker Instrument Service v3.0.21'
_computing_data_reduction 'SAINT V8.18C (Bruker AXS Inc., 2011)'
_computing_structure_refinement
;
Sheldrick, G. M. (2008).
<i>Acta Cryst.</i> A<b>64</b>, 112--122.
;
_computing_structure_solution
;
A. Altomare, M. C. Burla, M. Camalli, G. L. Cascarano, C. Giacovazzo, A.
Guagliardi, A. G. G. Moliterni, G. Polidori, R. Spagna: SIR97: a new tool for
crystal structure determination and refinement; J. Appl. Crystallogr. 1999,
32, 115-119.
;
_diffrn_ambient_temperature 100(2)
_diffrn_detector_area_resol_mean 10.4167
_diffrn_measured_fraction_theta_full 0.993
_diffrn_measured_fraction_theta_max 0.993
_diffrn_measurement_device 'fixed-chi three-circle diffractometer'
_diffrn_measurement_device_type 'Bruker D8Venture'
_diffrn_measurement_method 'mix of phi and omega scans'
_diffrn_radiation_collimation 0.8_mm
_diffrn_radiation_monochromator 'focusing mirrors'
_diffrn_radiation_type 'Mo K\a'
_diffrn_radiation_wavelength 0.71073
_diffrn_reflns_av_R_equivalents 0.0521
_diffrn_reflns_av_sigmaI/netI 0.0247
_diffrn_reflns_limit_h_max 11
_diffrn_reflns_limit_h_min -10
_diffrn_reflns_limit_k_max 33
_diffrn_reflns_limit_k_min -33
_diffrn_reflns_limit_l_max 12
_diffrn_reflns_limit_l_min -12
_diffrn_reflns_number 48873
_diffrn_reflns_theta_full 26.41
_diffrn_reflns_theta_max 26.41
_diffrn_reflns_theta_min 3.00
_diffrn_source_current 50
_diffrn_source_power 2.5
_diffrn_source_type 'Bruker TXS'
_diffrn_source_voltage 50
_exptl_absorpt_coefficient_mu 0.103
_exptl_absorpt_correction_T_max 0.9585
_exptl_absorpt_correction_T_min 0.9307
_exptl_absorpt_correction_type multi-scan
_exptl_absorpt_process_details 'SADABS V2012/1 (Bruker AXS Inc.)'
_exptl_crystal_colour pink
_exptl_crystal_density_diffrn 1.33469(17)
_exptl_crystal_density_method 'not measured'
_exptl_crystal_description block
_exptl_crystal_F_000 1024
_exptl_crystal_size_max 0.127
_exptl_crystal_size_mid 0.069
_exptl_crystal_size_min 0.069
_refine_diff_density_max 0.554
_refine_diff_density_min -0.422
_refine_diff_density_rms 0.047
_refine_ls_extinction_method none
_refine_ls_goodness_of_fit_ref 1.056
_refine_ls_hydrogen_treatment constr
_refine_ls_matrix_type full
_refine_ls_number_parameters 318
_refine_ls_number_reflns 4959
_refine_ls_number_restraints 0
_refine_ls_restrained_S_all 1.056
_refine_ls_R_factor_all 0.0603
_refine_ls_R_factor_gt 0.0452
_refine_ls_shift/su_max 0.000
_refine_ls_shift/su_mean 0.000
_refine_ls_structure_factor_coef Fsqd
_refine_ls_weighting_details 'calc w=1/[\s^2^(Fo^2^)+(0.0421P)^2^+1.9191P] where P=(Fo^2^+2Fc^2^)/3'
_refine_ls_weighting_scheme calc
_refine_ls_wR_factor_gt 0.1041
_refine_ls_wR_factor_ref 0.1123
_reflns_number_gt 4014
_reflns_number_total 4959
_reflns_threshold_expression >2sigma(I)
_cod_data_source_file ja508065e_si_003.cif
_cod_data_source_block rv369
_cod_depositor_comments 'Adding full bibliography for 4122666--4122670.cif.'
_cod_original_sg_symbol_H-M 'P 21/n'
_cod_database_code 4122670

loop_
_symmetry_equiv_pos_as_xyz
'x, y, z'
'-x+1/2, y+1/2, -z+1/2'
'-x, -y, -z'
'x-1/2, -y-1/2, z-1/2'

loop_
_atom_site_label
_atom_site_type_symbol
_atom_site_fract_x
_atom_site_fract_y
_atom_site_fract_z
_atom_site_U_iso_or_equiv
_atom_site_adp_type
_atom_site_occupancy
_atom_site_symmetry_multiplicity
_atom_site_calc_flag
_atom_site_refinement_flags
C1 C 0.79853(19) 0.41232(7) -0.09410(17) 0.0221(4) Uani 1 1 d .
H1A H 0.8225 0.3772 -0.0734 0.026 Uiso 1 1 calc R
H1B H 0.8843 0.4329 -0.0518 0.026 Uiso 1 1 calc R
C2 C 0.7594(2) 0.42107(7) -0.24743(18) 0.0238(4) Uani 1 1 d .
H2A H 0.8123 0.3975 -0.2974 0.029 Uiso 1 1 calc R
H2B H 0.7849 0.4551 -0.2708 0.029 Uiso 1 1 calc R
C3 C 0.5911(2) 0.41267(7) -0.28022(17) 0.0243(4) Uani 1 1 d .
H3A H 0.5464 0.4273 -0.3694 0.029 Uiso 1 1 calc R
H3B H 0.5666 0.3771 -0.2808 0.029 Uiso 1 1 calc R
C4 C 0.53862(19) 0.43916(7) -0.16367(17) 0.0227(4) Uani 1 1 d .
H4A H 0.5310 0.4751 -0.1800 0.027 Uiso 1 1 calc R
H4B H 0.4408 0.4264 -0.1495 0.027 Uiso 1 1 calc R
C5 C 0.63948(18) 0.42698(6) 0.07728(16) 0.0161(3) Uani 1 1 d .
H5 H 0.5440 0.4367 0.0930 0.019 Uiso 1 1 calc R
C6 C 0.75283(18) 0.41285(6) 0.19899(16) 0.0157(3) Uani 1 1 d .
H6 H 0.8507 0.4067 0.1703 0.019 Uiso 1 1 calc R
C7 C 0.76808(17) 0.45692(6) 0.29597(16) 0.0161(3) Uani 1 1 d .
C8 C 0.8713(2) 0.49320(7) 0.2816(2) 0.0302(4) Uani 1 1 d .
H8 H 0.9323 0.4897 0.2146 0.036 Uiso 1 1 calc R
C9 C 0.8858(2) 0.53448(8) 0.3645(3) 0.0407(6) Uani 1 1 d .
H9 H 0.9563 0.5593 0.3537 0.049 Uiso 1 1 calc R
C10 C 0.7980(2) 0.53983(7) 0.4636(2) 0.0277(4) Uani 1 1 d .
H10 H 0.8095 0.5678 0.5217 0.033 Uiso 1 1 calc R
C11 C 0.69413(18) 0.50425(6) 0.47688(17) 0.0191(3) Uani 1 1 d .
H11 H 0.6330 0.5079 0.5437 0.023 Uiso 1 1 calc R
C12 C 0.67826(18) 0.46304(6) 0.39318(16) 0.0176(3) Uani 1 1 d .
H12 H 0.6055 0.4388 0.4024 0.021 Uiso 1 1 calc R
C13 C 0.69560(18) 0.36391(6) 0.25353(16) 0.0157(3) Uani 1 1 d .
H13 H 0.5905 0.3697 0.2655 0.019 Uiso 1 1 calc R
C14 C 0.69120(18) 0.32419(6) 0.14407(16) 0.0158(3) Uani 1 1 d .
C15 C 0.55873(18) 0.31421(6) 0.05326(17) 0.0179(3) Uani 1 1 d .
H15 H 0.4697 0.3309 0.0633 0.021 Uiso 1 1 calc R
C16 C 0.55513(18) 0.28044(6) -0.05100(17) 0.0195(4) Uani 1 1 d .
H16 H 0.4642 0.2742 -0.1122 0.023 Uiso 1 1 calc R
C17 C 0.68427(18) 0.25548(6) -0.06661(16) 0.0171(3) Uani 1 1 d .
C18 C 0.81698(18) 0.26457(6) 0.02307(17) 0.0187(3) Uani 1 1 d .
H18 H 0.9054 0.2475 0.0135 0.022 Uiso 1 1 calc R
C19 C 0.81964(18) 0.29895(6) 0.12732(17) 0.0180(3) Uani 1 1 d .
H19 H 0.9108 0.3053 0.1881 0.022 Uiso 1 1 calc R
C20 C 0.78363(18) 0.34779(6) 0.39060(16) 0.0160(3) Uani 1 1 d .
C21 C 0.93446(18) 0.35719(6) 0.43404(17) 0.0174(3) Uani 1 1 d .
H21 H 0.9869 0.3757 0.3772 0.021 Uiso 1 1 calc R
C22 C 1.01088(18) 0.33997(6) 0.55956(17) 0.0179(3) Uani 1 1 d .
H22 H 1.1141 0.3469 0.5877 0.021 Uiso 1 1 calc R
C23 C 0.93582(19) 0.31272(6) 0.64294(16) 0.0190(3) Uani 1 1 d .
C24 C 0.7844(2) 0.30239(7) 0.60007(18) 0.0228(4) Uani 1 1 d .
H24 H 0.7323 0.2833 0.6560 0.027 Uiso 1 1 calc R
C25 C 0.71086(19) 0.31995(6) 0.47625(17) 0.0203(4) Uani 1 1 d .
H25 H 0.6077 0.3129 0.4483 0.024 Uiso 1 1 calc R
C26 C 0.7896(2) 0.19130(7) -0.18285(19) 0.0258(4) Uani 1 1 d .
H26A H 0.8746 0.2111 -0.1988 0.039 Uiso 1 1 calc R
H26B H 0.7606 0.1683 -0.2588 0.039 Uiso 1 1 calc R
H26C H 0.8179 0.1728 -0.0977 0.039 Uiso 1 1 calc R
C27 C 1.1509(2) 0.30674(8) 0.8189(2) 0.0334(5) Uani 1 1 d .
H27A H 1.2123 0.2936 0.7562 0.050 Uiso 1 1 calc R
H27B H 1.1823 0.2919 0.9092 0.050 Uiso 1 1 calc R
H27C H 1.1631 0.3426 0.8256 0.050 Uiso 1 1 calc R
B1 B 0.2285(2) 0.43021(7) 0.1189(2) 0.0219(4) Uani 1 1 d .
N1 N 0.65911(15) 0.42723(5) -0.04558(14) 0.0169(3) Uani 1 1 d .
O1 O 0.66733(13) 0.22288(4) -0.17307(12) 0.0215(3) Uani 1 1 d .
O2 O 0.99819(14) 0.29523(5) 0.76890(12) 0.0268(3) Uani 1 1 d .
F1 F 0.34394(13) 0.43556(5) 0.22970(13) 0.0467(4) Uani 1 1 d .
F2 F 0.10871(13) 0.40794(5) 0.16018(14) 0.0451(3) Uani 1 1 d .
F3 F 0.27866(14) 0.40096(5) 0.02359(13) 0.0447(3) Uani 1 1 d .
F4 F 0.1845(2) 0.47530(5) 0.06415(16) 0.0662(5) Uani 1 1 d .

loop_
_atom_site_aniso_label
_atom_site_aniso_U_11
_atom_site_aniso_U_22
_atom_site_aniso_U_33
_atom_site_aniso_U_23
_atom_site_aniso_U_13
_atom_site_aniso_U_12
C1 0.0215(9) 0.0242(9) 0.0226(9) 0.0049(7) 0.0096(7) 0.0074(7)
C2 0.0291(9) 0.0255(9) 0.0189(9) 0.0020(7) 0.0103(7) 0.0045(7)
C3 0.0288(10) 0.0277(9) 0.0167(8) 0.0014(7) 0.0055(7) 0.0022(8)
C4 0.0217(9) 0.0289(10) 0.0172(8) 0.0049(7) 0.0026(7) 0.0058(7)
C5 0.0169(8) 0.0130(8) 0.0194(8) -0.0005(6) 0.0065(6) -0.0006(6)
C6 0.0150(8) 0.0169(8) 0.0159(8) -0.0002(6) 0.0046(6) -0.0001(6)
C7 0.0164(8) 0.0147(8) 0.0167(8) 0.0014(6) 0.0018(6) 0.0023(6)
C8 0.0318(10) 0.0242(9) 0.0409(11) -0.0076(8) 0.0231(9) -0.0062(8)
C9 0.0381(12) 0.0258(10) 0.0661(15) -0.0181(10) 0.0305(11) -0.0167(9)
C10 0.0248(9) 0.0205(9) 0.0380(11) -0.0114(8) 0.0068(8) -0.0035(7)
C11 0.0192(8) 0.0208(8) 0.0177(8) 0.0000(7) 0.0042(7) 0.0027(7)
C12 0.0193(8) 0.0170(8) 0.0167(8) 0.0010(6) 0.0038(6) -0.0024(6)
C13 0.0150(8) 0.0159(8) 0.0166(8) 0.0005(6) 0.0039(6) 0.0003(6)
C14 0.0181(8) 0.0145(8) 0.0151(8) 0.0025(6) 0.0039(6) -0.0013(6)
C15 0.0155(8) 0.0178(8) 0.0206(8) 0.0009(7) 0.0039(6) 0.0007(6)
C16 0.0158(8) 0.0221(9) 0.0191(8) -0.0008(7) -0.0010(7) -0.0024(6)
C17 0.0211(8) 0.0156(8) 0.0159(8) -0.0002(6) 0.0064(7) -0.0034(6)
C18 0.0166(8) 0.0176(8) 0.0220(8) 0.0010(7) 0.0043(7) 0.0027(6)
C19 0.0162(8) 0.0191(8) 0.0174(8) 0.0009(6) -0.0005(6) -0.0008(6)
C20 0.0193(8) 0.0138(8) 0.0151(8) -0.0021(6) 0.0037(6) 0.0010(6)
C21 0.0196(8) 0.0148(8) 0.0184(8) -0.0016(6) 0.0053(7) -0.0011(6)
C22 0.0154(8) 0.0169(8) 0.0203(8) -0.0040(6) 0.0009(6) 0.0006(6)
C23 0.0240(9) 0.0168(8) 0.0151(8) -0.0012(6) 0.0013(7) 0.0028(7)
C24 0.0251(9) 0.0239(9) 0.0203(9) 0.0044(7) 0.0069(7) -0.0023(7)
C25 0.0179(8) 0.0230(9) 0.0200(8) -0.0007(7) 0.0034(7) -0.0036(7)
C26 0.0259(9) 0.0229(9) 0.0290(10) -0.0089(8) 0.0063(8) 0.0014(7)
C27 0.0295(10) 0.0384(11) 0.0271(10) 0.0060(9) -0.0087(8) -0.0017(8)
B1 0.0219(10) 0.0205(10) 0.0245(10) -0.0018(8) 0.0074(8) -0.0002(8)
N1 0.0175(7) 0.0159(7) 0.0182(7) 0.0021(5) 0.0054(6) 0.0028(5)
O1 0.0209(6) 0.0216(6) 0.0219(6) -0.0071(5) 0.0035(5) -0.0023(5)
O2 0.0277(7) 0.0316(7) 0.0185(6) 0.0053(5) -0.0023(5) -0.0017(6)
F1 0.0270(6) 0.0757(10) 0.0351(7) -0.0163(7) 0.0001(5) -0.0049(6)
F2 0.0220(6) 0.0590(8) 0.0569(8) 0.0096(7) 0.0138(6) -0.0033(5)
F3 0.0368(7) 0.0536(8) 0.0459(7) -0.0245(6) 0.0133(6) 0.0013(6)
F4 0.1063(13) 0.0278(7) 0.0619(10) 0.0119(7) 0.0088(9) 0.0077(8)

loop_
_atom_type_symbol
_atom_type_description
_atom_type_scat_dispersion_real
_atom_type_scat_dispersion_imag
_atom_type_scat_source
C C 0.0033 0.0016 'International Tables Vol C Tables 4.2.6.8 and 6.1.1.4'
H H 0.0000 0.0000 'International Tables Vol C Tables 4.2.6.8 and 6.1.1.4'
B B 0.0013 0.0007 'International Tables Vol C Tables 4.2.6.8 and 6.1.1.4'
N N 0.0061 0.0033 'International Tables Vol C Tables 4.2.6.8 and 6.1.1.4'
O O 0.0106 0.0060 'International Tables Vol C Tables 4.2.6.8 and 6.1.1.4'
F F 0.0171 0.0103 'International Tables Vol C Tables 4.2.6.8 and 6.1.1.4'

loop_
_geom_angle_atom_site_label_1
_geom_angle_atom_site_label_2
_geom_angle_atom_site_label_3
_geom_angle
N1 C1 C2 103.13(13)
N1 C1 H1A 111.1
C2 C1 H1A 111.1
N1 C1 H1B 111.1
C2 C1 H1B 111.1
H1A C1 H1B 109.1
C1 C2 C3 103.41(14)
C1 C2 H2A 111.1
C3 C2 H2A 111.1
C1 C2 H2B 111.1
C3 C2 H2B 111.1
H2A C2 H2B 109.0
C4 C3 C2 102.21(14)
C4 C3 H3A 111.3
C2 C3 H3A 111.3
C4 C3 H3B 111.3
C2 C3 H3B 111.3
H3A C3 H3B 109.2
N1 C4 C3 102.26(13)
N1 C4 H4A 111.3
C3 C4 H4A 111.3
N1 C4 H4B 111.3
C3 C4 H4B 111.3
H4A C4 H4B 109.2
N1 C5 C6 125.92(15)
N1 C5 H5 117.0
C6 C5 H5 117.0
C5 C6 C7 106.42(13)
C5 C6 C13 106.05(13)
C7 C6 C13 116.23(13)
C5 C6 H6 109.3
C7 C6 H6 109.3
C13 C6 H6 109.3
C8 C7 C12 119.04(15)
C8 C7 C6 118.29(15)
C12 C7 C6 122.60(14)
C9 C8 C7 120.30(17)
C9 C8 H8 119.9
C7 C8 H8 119.9
C8 C9 C10 120.34(17)
C8 C9 H9 119.8
C10 C9 H9 119.8
C11 C10 C9 119.51(17)
C11 C10 H10 120.2
C9 C10 H10 120.2
C10 C11 C12 120.32(16)
C10 C11 H11 119.8
C12 C11 H11 119.8
C11 C12 C7 120.47(15)
C11 C12 H12 119.8
C7 C12 H12 119.8
C20 C13 C14 112.37(13)
C20 C13 C6 113.85(13)
C14 C13 C6 108.46(12)
C20 C13 H13 107.3
C14 C13 H13 107.3
C6 C13 H13 107.3
C19 C14 C15 118.20(15)
C19 C14 C13 121.33(14)
C15 C14 C13 120.38(14)
C16 C15 C14 120.98(15)
C16 C15 H15 119.5
C14 C15 H15 119.5
C15 C16 C17 120.24(15)
C15 C16 H16 119.9
C17 C16 H16 119.9
O1 C17 C18 125.12(15)
O1 C17 C16 115.12(14)
C18 C17 C16 119.76(15)
C17 C18 C19 119.55(15)
C17 C18 H18 120.2
C19 C18 H18 120.2
C14 C19 C18 121.27(15)
C14 C19 H19 119.4
C18 C19 H19 119.4
C21 C20 C25 117.63(15)
C21 C20 C13 123.91(14)
C25 C20 C13 118.40(14)
C20 C21 C22 121.37(15)
C20 C21 H21 119.3
C22 C21 H21 119.3
C23 C22 C21 119.83(15)
C23 C22 H22 120.1
C21 C22 H22 120.1
O2 C23 C22 124.79(15)
O2 C23 C24 115.64(15)
C22 C23 C24 119.56(15)
C25 C24 C23 119.71(16)
C25 C24 H24 120.1
C23 C24 H24 120.1
C24 C25 C20 121.89(16)
C24 C25 H25 119.1
C20 C25 H25 119.1
O1 C26 H26A 109.5
O1 C26 H26B 109.5
H26A C26 H26B 109.5
O1 C26 H26C 109.5
H26A C26 H26C 109.5
H26B C26 H26C 109.5
O2 C27 H27A 109.5
O2 C27 H27B 109.5
H27A C27 H27B 109.5
O2 C27 H27C 109.5
H27A C27 H27C 109.5
H27B C27 H27C 109.5
F4 B1 F2 108.76(17)
F4 B1 F3 110.41(17)
F2 B1 F3 109.64(16)
F4 B1 F1 110.38(17)
F2 B1 F1 109.57(16)
F3 B1 F1 108.07(15)
C5 N1 C4 123.30(14)
C5 N1 C1 126.13(14)
C4 N1 C1 110.42(13)
C17 O1 C26 117.66(13)
C23 O2 C27 117.41(14)

loop_
_geom_bond_atom_site_label_1
_geom_bond_atom_site_label_2
_geom_bond_distance
C1 N1 1.497(2)
C1 C2 1.524(2)
C1 H1A 0.9900
C1 H1B 0.9900
C2 C3 1.526(3)
C2 H2A 0.9900
C2 H2B 0.9900
C3 C4 1.518(2)
C3 H3A 0.9900
C3 H3B 0.9900
C4 N1 1.491(2)
C4 H4A 0.9900
C4 H4B 0.9900
C5 N1 1.271(2)
C5 C6 1.492(2)
C5 H5 0.9500
C6 C7 1.528(2)
C6 C13 1.561(2)
C6 H6 1.0000
C7 C8 1.387(2)
C7 C12 1.390(2)
C8 C9 1.384(3)
C8 H8 0.9500
C9 C10 1.390(3)
C9 H9 0.9500
C10 C11 1.375(3)
C10 H10 0.9500
C11 C12 1.387(2)
C11 H11 0.9500
C12 H12 0.9500
C13 C20 1.517(2)
C13 C14 1.530(2)
C13 H13 1.0000
C14 C19 1.393(2)
C14 C15 1.396(2)
C15 C16 1.382(2)
C15 H15 0.9500
C16 C17 1.392(2)
C16 H16 0.9500
C17 O1 1.3690(19)
C17 C18 1.388(2)
C18 C19 1.394(2)
C18 H18 0.9500
C19 H19 0.9500
C20 C21 1.387(2)
C20 C25 1.397(2)
C21 C22 1.397(2)
C21 H21 0.9500
C22 C23 1.385(2)
C22 H22 0.9500
C23 O2 1.365(2)
C23 C24 1.396(2)
C24 C25 1.377(2)
C24 H24 0.9500
C25 H25 0.9500
C26 O1 1.424(2)
C26 H26A 0.9800
C26 H26B 0.9800
C26 H26C 0.9800
C27 O2 1.424(2)
C27 H27A 0.9800
C27 H27B 0.9800
C27 H27C 0.9800
B1 F4 1.369(2)
B1 F2 1.376(2)
B1 F3 1.380(2)
B1 F1 1.386(2)

loop_
_geom_torsion_atom_site_label_1
_geom_torsion_atom_site_label_2
_geom_torsion_atom_site_label_3
_geom_torsion_atom_site_label_4
_geom_torsion
N1 C1 C2 C3 -29.65(17)
C1 C2 C3 C4 42.93(17)
C2 C3 C4 N1 -38.52(17)
N1 C5 C6 C7 123.44(17)
N1 C5 C6 C13 -112.21(18)
C5 C6 C7 C8 -88.70(18)
C13 C6 C7 C8 153.49(16)
C5 C6 C7 C12 88.32(18)
C13 C6 C7 C12 -29.5(2)
C12 C7 C8 C9 1.0(3)
C6 C7 C8 C9 178.10(19)
C7 C8 C9 C10 0.5(3)
C8 C9 C10 C11 -1.3(3)
C9 C10 C11 C12 0.7(3)
C10 C11 C12 C7 0.7(3)
C8 C7 C12 C11 -1.6(2)
C6 C7 C12 C11 -178.55(15)
C5 C6 C13 C20 -170.88(13)
C7 C6 C13 C20 -52.87(18)
C5 C6 C13 C14 63.22(16)
C7 C6 C13 C14 -178.76(13)
C20 C13 C14 C19 -46.1(2)
C6 C13 C14 C19 80.69(18)
C20 C13 C14 C15 137.41(15)
C6 C13 C14 C15 -95.84(17)
C19 C14 C15 C16 -0.4(2)
C13 C14 C15 C16 176.25(15)
C14 C15 C16 C17 0.4(2)
C15 C16 C17 O1 179.85(15)
C15 C16 C17 C18 0.1(2)
O1 C17 C18 C19 179.72(15)
C16 C17 C18 C19 -0.5(2)
C15 C14 C19 C18 -0.1(2)
C13 C14 C19 C18 -176.67(15)
C17 C18 C19 C14 0.5(2)
C14 C13 C20 C21 92.56(18)
C6 C13 C20 C21 -31.2(2)
C14 C13 C20 C25 -84.50(18)
C6 C13 C20 C25 151.69(15)
C25 C20 C21 C22 -0.7(2)
C13 C20 C21 C22 -177.78(15)
C20 C21 C22 C23 0.3(2)
C21 C22 C23 O2 -178.14(15)
C21 C22 C23 C24 0.5(2)
O2 C23 C24 C25 177.89(16)
C22 C23 C24 C25 -0.9(3)
C23 C24 C25 C20 0.5(3)
C21 C20 C25 C24 0.3(2)
C13 C20 C25 C24 177.58(16)
C6 C5 N1 C4 176.59(15)
C6 C5 N1 C1 1.5(3)
C3 C4 N1 C5 -155.01(16)
C3 C4 N1 C1 20.75(18)
C2 C1 N1 C5 -178.83(16)
C2 C1 N1 C4 5.56(18)
C18 C17 O1 C26 8.4(2)
C16 C17 O1 C26 -171.37(15)
C22 C23 O2 C27 1.3(2)
C24 C23 O2 C27 -177.43(16)
